data_7120726
loop_
_publ_author_name
'Hevia, Eva'
'Davin, Laia'
'McLellan, Ross'
'Kennedy, Alan'

_publ_section_title
;
 Ligand-induced reactivity of \b-diketiminate magnesium complexes for
 regioselective functionalization of fluoroarenes via C-H or C-F bond
 activations
;
_journal_name_full 'Chem. Commun.'
_journal_paper_doi 10.1039/C7CC07193K
_journal_year 2017
_chemical_formula_moiety 'C41 H54 Mg N2 O2'
_chemical_formula_sum 'C41 H54 Mg N2 O2'
_chemical_formula_weight 631.17
_chemical_name_systematic
;
 ?
;
_chemical_properties_physical Air-sensitive,Moisture-sensitive,Oxygen-sensitive
_space_group_crystal_system triclinic
_space_group_IT_number 2
_space_group_name_Hall '-P 1'
_space_group_name_H-M_alt 'P -1'
_symmetry_space_group_name_Hall '-P 1'
_symmetry_space_group_name_H-M 'P -1'
_atom_sites_solution_hydrogens mixed
_atom_sites_solution_primary iterative
_audit_creation_date 2016-07-13
_audit_creation_method
;
Olex2 1.2
(compiled 2016.02.19 svn.r3266 for OlexSys, GUI svn.r5155)
;
_audit_update_record
;
2017-08-06 deposited with the CCDC.
2017-09-29 downloaded from the CCDC.
;
_cell_angle_alpha 72.767(7)
_cell_angle_beta 86.724(7)
_cell_angle_gamma 84.098(7)
_cell_formula_units_Z 2
_cell_length_a 9.1082(8)
_cell_length_b 11.6359(9)
_cell_length_c 18.2169(17)
_cell_measurement_reflns_used 5926
_cell_measurement_temperature 122.8
_cell_measurement_theta_max 30.2241
_cell_measurement_theta_min 3.0258
_cell_volume 1833.5(3)
_computing_cell_refinement
;
CrysAlisPro, Oxford Diffraction Ltd.,
Version 1.171.34.40 (release 27-08-2010 CrysAlis171 .NET)
(compiled Aug 27 2010,11:50:40)
;
_computing_data_collection
;
CrysAlisPro, Oxford Diffraction Ltd.,
Version 1.171.34.40 (release 27-08-2010 CrysAlis171 .NET)
(compiled Aug 27 2010,11:50:40)
;
_computing_data_reduction
;
CrysAlisPro, Oxford Diffraction Ltd.,
Version 1.171.34.40 (release 27-08-2010 CrysAlis171 .NET)
(compiled Aug 27 2010,11:50:40)
;
_computing_molecular_graphics 'Olex2 (Dolomanov et al., 2009)'
_computing_publication_material 'Olex2 (Dolomanov et al., 2009)'
_computing_structure_refinement 'olex2.refine (Bourhis et al., 2015)'
_computing_structure_solution 'olex2.solve (Bourhis et al., 2015)'
_diffrn_ambient_temperature 122.8
_diffrn_detector_area_resol_mean 16.0727
_diffrn_measured_fraction_theta_full 0.997
_diffrn_measured_fraction_theta_max 0.965
_diffrn_measurement_details
;
#__ type_ start__ end____ width___ exp.time_
  1 omega   -5.00   94.00   1.0000    9.1000
omega____ theta____ kappa____ phi______ frames
    -       21.2765   37.0000 -150.0000 99

#__ type_ start__ end____ width___ exp.time_
  2 omega   53.00   80.00   1.0000    9.1000
omega____ theta____ kappa____ phi______ frames
    -       21.2765 -131.0000  175.0000 27

#__ type_ start__ end____ width___ exp.time_
  3 omega  -45.00   47.00   1.0000    9.1000
omega____ theta____ kappa____ phi______ frames
    -       21.2765  -37.0000   30.0000 92

#__ type_ start__ end____ width___ exp.time_
  4 omega  -78.00    6.00   1.0000    9.1000
omega____ theta____ kappa____ phi______ frames
    -      -22.0578  122.0000  -57.0000 84

#__ type_ start__ end____ width___ exp.time_
  5 omega  -89.00   -9.00   1.0000    9.1000
omega____ theta____ kappa____ phi______ frames
    -      -22.0578  144.0000 -161.0000 80

#__ type_ start__ end____ width___ exp.time_
  6 omega  -92.00   -6.00   1.0000    9.1000
omega____ theta____ kappa____ phi______ frames
    -      -22.0578  -77.0000   30.0000 86
;
_diffrn_measurement_device_type 'Oxford Diffraction Xcalibur, E'
_diffrn_measurement_method '\w scans'
_diffrn_orient_matrix_UB_11 -0.0408172000
_diffrn_orient_matrix_UB_12 0.0332064000
_diffrn_orient_matrix_UB_13 0.0225389000
_diffrn_orient_matrix_UB_21 0.0209274000
_diffrn_orient_matrix_UB_22 0.0546774000
_diffrn_orient_matrix_UB_23 -0.0261581000
_diffrn_orient_matrix_UB_31 -0.0634834000
_diffrn_orient_matrix_UB_32 0.0037957000
_diffrn_orient_matrix_UB_33 -0.0217016000
_diffrn_radiation_monochromator graphite
_diffrn_radiation_type MoK\a
_diffrn_radiation_wavelength 0.71073
_diffrn_reflns_av_R_equivalents 0.0309
_diffrn_reflns_av_unetI/netI 0.0617
_diffrn_reflns_Laue_measured_fraction_full 0.997
_diffrn_reflns_Laue_measured_fraction_max 0.965
_diffrn_reflns_limit_h_max 11
_diffrn_reflns_limit_h_min -12
_diffrn_reflns_limit_k_max 15
_diffrn_reflns_limit_k_min -15
_diffrn_reflns_limit_l_max 24
_diffrn_reflns_limit_l_min -23
_diffrn_reflns_number 18520
_diffrn_reflns_point_group_measured_fraction_full 0.997
_diffrn_reflns_point_group_measured_fraction_max 0.965
_diffrn_reflns_theta_full 25.242
_diffrn_reflns_theta_max 29.000
_diffrn_reflns_theta_min 3.032
_diffrn_source 'Enhance (Mo) X-ray Source'
_exptl_absorpt_coefficient_mu 0.084
_exptl_absorpt_correction_T_max 1.00000
_exptl_absorpt_correction_T_min 0.83485
_exptl_absorpt_correction_type multi-scan
_exptl_absorpt_process_details
;
CrysAlisPro, Oxford Diffraction Ltd.,
Version 1.171.34.40 (release 27-08-2010 CrysAlis171 .NET)
(compiled Aug 27 2010,11:50:40)
Empirical absorption correction using spherical harmonics,
 implemented in SCALE3 ABSPACK scaling algorithm.
;
_exptl_crystal_colour colourless
_exptl_crystal_colour_primary colourless
_exptl_crystal_density_diffrn 1.143
_exptl_crystal_description block
_exptl_crystal_F_000 684
_exptl_crystal_size_max 0.4
_exptl_crystal_size_mid 0.4
_exptl_crystal_size_min 0.2
_refine_diff_density_max 0.310
_refine_diff_density_min -0.274
_refine_diff_density_rms 0.050
_refine_ls_extinction_method none
_refine_ls_goodness_of_fit_ref 1.030
_refine_ls_hydrogen_treatment constr
_refine_ls_matrix_type full
_refine_ls_number_parameters 433
_refine_ls_number_reflns 9403
_refine_ls_number_restraints 0
_refine_ls_restrained_S_all 1.030
_refine_ls_R_factor_all 0.0892
_refine_ls_R_factor_gt 0.0526
_refine_ls_shift/su_max 0.000
_refine_ls_shift/su_mean 0.000
_refine_ls_structure_factor_coef Fsqd
_refine_ls_weighting_details
;
 w=1/[\s^2^(Fo^2^)+(0.0418P)^2^+0.7222P]
 where P=(Fo^2^+2Fc^2^)/3
;
_refine_ls_weighting_scheme calc
_refine_ls_wR_factor_gt 0.1085
_refine_ls_wR_factor_ref 0.1296
_reflns_Friedel_coverage 0.000
_reflns_number_gt 6415
_reflns_number_total 9403
_reflns_threshold_expression 'I > 2\s(I)'
_cod_data_source_file c7cc07193k2.cif
_cod_data_source_block ld321xb
_cod_database_code 7120726
_shelxl_version_number 2013-2
_shelx_space_group_comment
;
The symmetry employed for this shelxl refinement is uniquely defined
by the following loop, which should always be used as a source of
symmetry information in preference to the above space-group names.
They are only intended as comments.
;
_reflns_odcompleteness_completeness 99.63
_reflns_odcompleteness_iscentric 1
_reflns_odcompleteness_theta 27.82
_olex2_refinement_description
;
1. Fixed Uiso
 At 1.2 times of:
  All C(H) groups, All C(H,H) groups
 At 1.5 times of:
  All C(H,H,H) groups, All C(H,H,H,H,H,H) groups
2. Uiso/Uaniso restraints and constraints
Uanis(C25) = Uanis(C25A)
Uanis(C26) = Uanis(C26A)
3. Others
 Sof(H24A)=Sof(C25A)=Sof(H25D)=Sof(H25E)=Sof(H25F)=Sof(C26A)=Sof(H26D)=
 Sof(H26E)=Sof(H26F)=1-FVAR(1)
 Sof(H24)=Sof(C25)=Sof(H25A)=Sof(H25B)=Sof(H25C)=Sof(C26)=Sof(H26A)=Sof(H26B)=
 Sof(H26C)=FVAR(1)
 Fixed Sof: H4A(0.5) H4B(0.5) H4C(0.5) H4D(0.5) H4E(0.5) H4F(0.5)
4.a Riding coordinates:
 C24(H24,H24A)
4.b Ternary CH refined with riding coordinates:
 C12(H12), C15(H15), C27(H27)
4.c Secondary CH2 refined with riding coordinates:
 C30(H30A,H30B), C31(H31A,H31B), C32(H32A,H32B), C33(H33A,H33B)
4.d Aromatic/amide H refined with riding coordinates:
 C2(H2), C8(H8), C9(H9), C10(H10), C20(H20), C21(H21), C22(H22), C36(H36),
 C38(H38), C39(H39), C40(H40), C41(H41)
4.e Disordered Me refined with riding coordinates:
 C4(H4A,H4B,H4C,H4D,H4E,H4F)
4.f Idealised Me refined as rotating group:
 C5(H5A,H5B,H5C), C13(H13A,H13B,H13C), C14(H14A,H14B,H14C), C16(H16A,H16B,
 H16C), C17(H17A,H17B,H17C), C25(H25A,H25B,H25C), C26(H26A,H26B,H26C), C28(H28A,
 H28B,H28C), C29(H29A,H29B,H29C), C25A(H25D,H25E,H25F), C26A(H26D,H26E,H26F)
;
_olex2_submission_original_sample_id ld321xb
_olex2_submission_special_instructions 'No special instructions were received'

loop_
_space_group_symop_operation_xyz
'x, y, z'
'-x, -y, -z'

loop_
_atom_site_label
_atom_site_type_symbol
_atom_site_fract_x
_atom_site_fract_y
_atom_site_fract_z
_atom_site_U_iso_or_equiv
_atom_site_adp_type
_atom_site_occupancy
_atom_site_site_symmetry_order
_atom_site_calc_flag
_atom_site_refinement_flags_posn
_atom_site_refinement_flags_occupancy
_atom_site_disorder_assembly
_atom_site_disorder_group
Mg1 Mg 0.61959(5) 0.42127(5) 0.23150(3) 0.01751(13) Uani 1 1 d . . . .
N1 N 0.58196(14) 0.31273(12) 0.34139(8) 0.0183(3) Uani 1 1 d . . . .
N2 N 0.57465(13) 0.57896(12) 0.26157(8) 0.0184(3) Uani 1 1 d . . . .
O1 O 0.43885(12) 0.41533(11) 0.17311(7) 0.0244(3) Uani 1 1 d . . . .
O2 O 0.82380(12) 0.40746(10) 0.09034(7) 0.0233(3) Uani 1 1 d . . . .
C1 C 0.48836(16) 0.35152(15) 0.38908(10) 0.0195(3) Uani 1 1 d . . . .
C2 C 0.43111(17) 0.47354(15) 0.37445(10) 0.0211(3) Uani 1 1 d . . . .
H2 H 0.3482 0.4872 0.4059 0.025 Uiso 1 1 calc R . . .
C3 C 0.47852(16) 0.57792(15) 0.32030(10) 0.0202(3) Uani 1 1 d . . . .
C4 C 0.43804(19) 0.26617(16) 0.46438(11) 0.0269(4) Uani 1 1 d . . . .
H4A H 0.4835 0.1843 0.4691 0.040 Uiso 0.5 1 calc R P . .
H4B H 0.3303 0.2663 0.4656 0.040 Uiso 0.5 1 calc R P . .
H4C H 0.4677 0.2927 0.5072 0.040 Uiso 0.5 1 calc R P . .
H4D H 0.3708 0.3112 0.4921 0.040 Uiso 0.5 1 calc R P . .
H4E H 0.5240 0.2292 0.4957 0.040 Uiso 0.5 1 calc R P . .
H4F H 0.3867 0.2028 0.4540 0.040 Uiso 0.5 1 calc R P . .
C5 C 0.41639(19) 0.69713(16) 0.33310(11) 0.0267(4) Uani 1 1 d . . . .
H5A H 0.4974 0.7398 0.3426 0.040 Uiso 1 1 calc GR . . .
H5B H 0.3477 0.6814 0.3776 0.040 Uiso 1 1 calc GR . . .
H5C H 0.3641 0.7470 0.2874 0.040 Uiso 1 1 calc GR . . .
C6 C 0.65596(17) 0.19242(15) 0.36542(10) 0.0204(3) Uani 1 1 d . . . .
C7 C 0.59275(18) 0.09340(15) 0.35556(10) 0.0234(4) Uani 1 1 d . . . .
C8 C 0.67542(19) -0.01897(16) 0.37378(12) 0.0300(4) Uani 1 1 d . . . .
H8 H 0.6342 -0.0867 0.3669 0.036 Uiso 1 1 calc R . . .
C9 C 0.8163(2) -0.03279(17) 0.40161(12) 0.0352(5) Uani 1 1 d . . . .
H9 H 0.8709 -0.1098 0.4142 0.042 Uiso 1 1 calc R . . .
C10 C 0.87725(19) 0.06498(17) 0.41108(11) 0.0303(4) Uani 1 1 d . . . .
H10 H 0.9742 0.0546 0.4301 0.036 Uiso 1 1 calc R . . .
C11 C 0.79988(17) 0.17910(16) 0.39336(10) 0.0235(4) Uani 1 1 d . . . .
C12 C 0.43992(18) 0.10241(16) 0.32366(11) 0.0264(4) Uani 1 1 d . . . .
H12 H 0.3961 0.1879 0.3132 0.032 Uiso 1 1 calc R . . .
C13 C 0.3366(2) 0.02039(18) 0.38105(13) 0.0366(5) Uani 1 1 d . . . .
H13A H 0.3738 -0.0644 0.3891 0.055 Uiso 1 1 calc GR . . .
H13B H 0.2371 0.0341 0.3605 0.055 Uiso 1 1 calc GR . . .
H13C H 0.3330 0.0392 0.4301 0.055 Uiso 1 1 calc GR . . .
C14 C 0.4508(2) 0.07042(19) 0.24782(12) 0.0371(5) Uani 1 1 d . . . .
H14A H 0.5156 0.1236 0.2113 0.056 Uiso 1 1 calc GR . . .
H14B H 0.3522 0.0809 0.2265 0.056 Uiso 1 1 calc GR . . .
H14C H 0.4914 -0.0138 0.2570 0.056 Uiso 1 1 calc GR . . .
C15 C 0.86933(19) 0.28475(17) 0.40572(11) 0.0297(4) Uani 1 1 d . . . .
H15 H 0.8169 0.3607 0.3728 0.036 Uiso 1 1 calc R . . .
C16 C 1.0328(2) 0.2859(2) 0.38236(17) 0.0557(7) Uani 1 1 d . . . .
H16A H 1.0883 0.2159 0.4167 0.084 Uiso 1 1 calc GR . . .
H16B H 1.0692 0.3603 0.3861 0.084 Uiso 1 1 calc GR . . .
H16C H 1.0459 0.2824 0.3293 0.084 Uiso 1 1 calc GR . . .
C17 C 0.8469(3) 0.2855(3) 0.48908(16) 0.0608(7) Uani 1 1 d . . . .
H17A H 0.7410 0.2943 0.5015 0.091 Uiso 1 1 calc GR . . .
H17B H 0.8938 0.3533 0.4964 0.091 Uiso 1 1 calc GR . . .
H17C H 0.8916 0.2095 0.5230 0.091 Uiso 1 1 calc GR . . .
C18 C 0.62834(17) 0.69391(15) 0.21989(10) 0.0199(3) Uani 1 1 d . . . .
C19 C 0.76446(17) 0.72211(15) 0.24038(10) 0.0225(4) Uani 1 1 d . . . .
C20 C 0.81102(19) 0.83629(16) 0.20362(11) 0.0279(4) Uani 1 1 d . . . .
H20 H 0.9007 0.8573 0.2183 0.033 Uiso 1 1 calc R . . .
C21 C 0.7300(2) 0.91934(16) 0.14656(12) 0.0293(4) Uani 1 1 d . . . .
H21 H 0.7624 0.9972 0.1231 0.035 Uiso 1 1 calc R . . .
C22 C 0.60133(19) 0.88824(16) 0.12384(11) 0.0268(4) Uani 1 1 d . . . .
H22 H 0.5480 0.9441 0.0830 0.032 Uiso 1 1 calc R . . .
C23 C 0.54799(17) 0.77617(15) 0.15978(10) 0.0221(4) Uani 1 1 d . . . .
C24 C 0.86023(18) 0.62977(16) 0.30014(11) 0.0265(4) Uani 1 1 d . . . .
H24 H 0.8486 0.5488 0.2940 0.032 Uiso 0.789(3) 1 d R P A 1
H24A H 0.8027 0.5584 0.3233 0.032 Uiso 0.211(3) 1 d R P A 2
C25 C 0.8113(3) 0.6241(2) 0.38280(15) 0.0364(6) Uani 0.789(3) 1 d . P A 1
H25A H 0.8808 0.5680 0.4185 0.055 Uiso 0.789(3) 1 calc GR P A 1
H25B H 0.7123 0.5960 0.3933 0.055 Uiso 0.789(3) 1 calc GR P A 1
H25C H 0.8094 0.7048 0.3895 0.055 Uiso 0.789(3) 1 calc GR P A 1
C26 C 1.0259(3) 0.6495(3) 0.28810(19) 0.0449(7) Uani 0.789(3) 1 d . P A 1
H26A H 1.0838 0.5807 0.3222 0.067 Uiso 0.789(3) 1 calc GR P A 1
H26B H 1.0434 0.7237 0.3000 0.067 Uiso 0.789(3) 1 calc GR P A 1
H26C H 1.0558 0.6566 0.2345 0.067 Uiso 0.789(3) 1 calc GR P A 1
C27 C 0.40755(18) 0.74571(16) 0.13136(11) 0.0262(4) Uani 1 1 d . . . .
H27 H 0.3741 0.6720 0.1703 0.031 Uiso 1 1 calc R . . .
C28 C 0.2819(2) 0.84626(19) 0.12166(14) 0.0422(5) Uani 1 1 d . . . .
H28A H 0.2634 0.8662 0.1702 0.063 Uiso 1 1 calc GR . . .
H28B H 0.1924 0.8190 0.1073 0.063 Uiso 1 1 calc GR . . .
H28C H 0.3095 0.9181 0.0812 0.063 Uiso 1 1 calc GR . . .
C29 C 0.4411(2) 0.7151(2) 0.05551(13) 0.0427(5) Uani 1 1 d . . . .
H29A H 0.4712 0.7869 0.0159 0.064 Uiso 1 1 calc GR . . .
H29B H 0.3525 0.6890 0.0394 0.064 Uiso 1 1 calc GR . . .
H29C H 0.5211 0.6500 0.0628 0.064 Uiso 1 1 calc GR . . .
C30 C 0.4445(2) 0.37472(18) 0.10432(11) 0.0285(4) Uani 1 1 d . . . .
H30A H 0.5103 0.2992 0.1118 0.034 Uiso 1 1 calc R . . .
H30B H 0.4821 0.4371 0.0594 0.034 Uiso 1 1 calc R . . .
C31 C 0.2880(2) 0.3533(2) 0.09169(12) 0.0366(5) Uani 1 1 d . . . .
H31A H 0.2855 0.2752 0.0807 0.044 Uiso 1 1 calc R . . .
H31B H 0.2444 0.4188 0.0483 0.044 Uiso 1 1 calc R . . .
C32 C 0.20507(19) 0.35223(17) 0.16741(12) 0.0304(4) Uani 1 1 d . . . .
H32A H 0.0999 0.3823 0.1587 0.036 Uiso 1 1 calc R . . .
H32B H 0.2113 0.2700 0.2042 0.036 Uiso 1 1 calc R . . .
C33 C 0.28541(17) 0.43639(17) 0.19578(11) 0.0282(4) Uani 1 1 d . . . .
H33A H 0.2475 0.5214 0.1718 0.034 Uiso 1 1 calc R . . .
H33B H 0.2741 0.4180 0.2523 0.034 Uiso 1 1 calc R . . .
C35 C 0.78666(17) 0.34459(16) 0.16849(10) 0.0224(4) Uani 1 1 d . . . .
C36 C 0.85125(17) 0.22931(15) 0.18223(10) 0.0227(4) Uani 1 1 d . . . .
H36 H 0.8451 0.1674 0.2297 0.027 Uiso 1 1 calc R . . .
C37 C 0.93006(17) 0.21553(15) 0.11418(10) 0.0219(4) Uani 1 1 d . . . .
C38 C 1.01617(18) 0.12295(16) 0.09345(11) 0.0279(4) Uani 1 1 d . . . .
H38 H 1.0332 0.0454 0.1296 0.033 Uiso 1 1 calc R . . .
C39 C 1.07653(19) 0.14580(17) 0.01933(12) 0.0289(4) Uani 1 1 d . . . .
H39 H 1.1332 0.0827 0.0045 0.035 Uiso 1 1 calc R . . .
C40 C 1.05519(18) 0.26024(17) -0.03377(11) 0.0272(4) Uani 1 1 d . . . .
H40 H 1.0989 0.2741 -0.0839 0.033 Uiso 1 1 calc R . . .
C41 C 0.97134(18) 0.35382(16) -0.01447(10) 0.0243(4) Uani 1 1 d . . . .
H41 H 0.9569 0.4320 -0.0502 0.029 Uiso 1 1 calc R . . .
C42 C 0.90925(17) 0.32835(15) 0.05936(10) 0.0210(3) Uani 1 1 d . . . .
C25A C 0.8955(11) 0.6821(9) 0.3646(6) 0.0364(6) Uani 0.211(3) 1 d . P A 2
H25D H 0.9494 0.6193 0.4047 0.055 Uiso 0.211(3) 1 calc GR P A 2
H25E H 0.8033 0.7107 0.3866 0.055 Uiso 0.211(3) 1 calc GR P A 2
H25F H 0.9564 0.7498 0.3435 0.055 Uiso 0.211(3) 1 calc GR P A 2
C26A C 0.9926(10) 0.5871(10) 0.2608(7) 0.0449(7) Uani 0.211(3) 1 d . P A 2
H26D H 0.9616 0.5499 0.2231 0.067 Uiso 0.211(3) 1 calc GR P A 2
H26E H 1.0546 0.5273 0.2988 0.067 Uiso 0.211(3) 1 calc GR P A 2
H26F H 1.0489 0.6557 0.2344 0.067 Uiso 0.211(3) 1 calc GR P A 2

loop_
_atom_site_aniso_label
_atom_site_aniso_U_11
_atom_site_aniso_U_22
_atom_site_aniso_U_33
_atom_site_aniso_U_23
_atom_site_aniso_U_13
_atom_site_aniso_U_12
Mg1 0.0177(3) 0.0177(3) 0.0169(3) -0.0047(2) -0.0005(2) -0.0011(2)
N1 0.0188(6) 0.0169(7) 0.0185(8) -0.0039(6) -0.0021(5) -0.0007(5)
N2 0.0174(6) 0.0181(7) 0.0198(8) -0.0054(6) 0.0008(5) -0.0031(5)
O1 0.0197(6) 0.0341(7) 0.0230(7) -0.0137(6) -0.0026(5) -0.0024(5)
O2 0.0250(6) 0.0220(6) 0.0216(7) -0.0057(5) 0.0025(5) 0.0006(5)
C1 0.0171(7) 0.0253(9) 0.0162(9) -0.0056(7) -0.0015(6) -0.0029(6)
C2 0.0175(7) 0.0256(9) 0.0197(9) -0.0070(7) 0.0030(6) -0.0001(6)
C3 0.0186(7) 0.0230(8) 0.0207(9) -0.0091(7) -0.0036(6) 0.0001(6)
C4 0.0285(9) 0.0274(9) 0.0210(10) -0.0025(8) 0.0034(7) -0.0011(7)
C5 0.0306(9) 0.0232(9) 0.0265(10) -0.0094(8) 0.0054(7) -0.0003(7)
C6 0.0215(8) 0.0204(8) 0.0154(9) -0.0001(7) 0.0017(6) 0.0004(6)
C7 0.0246(8) 0.0206(9) 0.0213(9) -0.0016(7) 0.0022(7) 0.0002(6)
C8 0.0316(9) 0.0205(9) 0.0340(12) -0.0030(8) -0.0003(8) -0.0002(7)
C9 0.0318(10) 0.0232(10) 0.0425(13) -0.0005(9) -0.0018(8) 0.0078(7)
C10 0.0247(9) 0.0304(10) 0.0284(11) 0.0017(8) -0.0039(7) 0.0030(7)
C11 0.0226(8) 0.0256(9) 0.0180(9) 0.0000(7) -0.0013(6) -0.0006(7)
C12 0.0276(9) 0.0195(8) 0.0312(11) -0.0065(8) -0.0036(7) 0.0005(7)
C13 0.0292(10) 0.0339(11) 0.0467(14) -0.0113(10) 0.0016(9) -0.0059(8)
C14 0.0451(11) 0.0328(11) 0.0347(12) -0.0115(9) -0.0084(9) -0.0004(9)
C15 0.0257(9) 0.0301(10) 0.0304(11) -0.0037(8) -0.0099(7) 0.0000(7)
C16 0.0389(12) 0.0647(17) 0.0715(19) -0.0291(15) 0.0140(11) -0.0226(11)
C17 0.0564(15) 0.086(2) 0.0562(18) -0.0419(16) 0.0043(12) -0.0236(14)
C18 0.0213(8) 0.0187(8) 0.0213(9) -0.0091(7) 0.0032(6) -0.0023(6)
C19 0.0223(8) 0.0234(9) 0.0241(10) -0.0110(7) 0.0025(7) -0.0020(6)
C20 0.0241(8) 0.0279(10) 0.0353(11) -0.0141(8) 0.0043(7) -0.0078(7)
C21 0.0329(9) 0.0205(9) 0.0352(12) -0.0087(8) 0.0080(8) -0.0083(7)
C22 0.0319(9) 0.0222(9) 0.0243(10) -0.0041(8) 0.0014(7) -0.0023(7)
C23 0.0239(8) 0.0213(8) 0.0218(9) -0.0084(7) 0.0023(6) -0.0015(6)
C24 0.0226(8) 0.0258(9) 0.0332(11) -0.0113(8) -0.0033(7) -0.0026(7)
C25 0.0375(14) 0.0406(15) 0.0330(15) -0.0127(12) -0.0092(11) -0.0016(10)
C26 0.0225(12) 0.0448(17) 0.062(2) -0.0072(14) -0.0064(11) -0.0020(11)
C27 0.0286(9) 0.0228(9) 0.0255(10) -0.0032(8) -0.0063(7) -0.0029(7)
C28 0.0323(10) 0.0330(11) 0.0581(16) -0.0075(10) -0.0145(10) 0.0017(8)
C29 0.0514(13) 0.0487(13) 0.0326(13) -0.0158(11) -0.0055(10) -0.0113(10)
C30 0.0343(9) 0.0347(10) 0.0196(10) -0.0111(8) -0.0016(7) -0.0078(8)
C31 0.0302(10) 0.0501(13) 0.0349(12) -0.0200(10) -0.0113(8) 0.0001(9)
C32 0.0235(8) 0.0308(10) 0.0371(12) -0.0091(9) -0.0069(8) -0.0029(7)
C33 0.0205(8) 0.0362(10) 0.0304(11) -0.0135(9) -0.0010(7) -0.0024(7)
C35 0.0197(8) 0.0260(9) 0.0211(9) -0.0059(7) 0.0021(6) -0.0056(6)
C36 0.0215(8) 0.0234(9) 0.0207(9) -0.0028(7) 0.0023(6) -0.0024(6)
C37 0.0179(7) 0.0245(9) 0.0237(10) -0.0078(7) 0.0016(6) -0.0035(6)
C38 0.0263(9) 0.0223(9) 0.0336(11) -0.0067(8) 0.0025(7) -0.0011(7)
C39 0.0261(9) 0.0284(10) 0.0354(12) -0.0160(9) 0.0043(7) -0.0001(7)
C40 0.0258(9) 0.0352(10) 0.0231(10) -0.0127(8) 0.0025(7) -0.0032(7)
C41 0.0249(8) 0.0260(9) 0.0218(10) -0.0069(7) -0.0002(7) -0.0019(7)
C42 0.0182(7) 0.0231(9) 0.0239(10) -0.0105(7) 0.0004(6) -0.0020(6)
C25A 0.0375(14) 0.0406(15) 0.0330(15) -0.0127(12) -0.0092(11) -0.0016(10)
C26A 0.0225(12) 0.0448(17) 0.062(2) -0.0072(14) -0.0064(11) -0.0020(11)

loop_
_atom_type_symbol
_atom_type_description
_atom_type_scat_dispersion_real
_atom_type_scat_dispersion_imag
_atom_type_scat_source
Mg Mg 0.0486 0.0363 'International Tables Vol C Tables 4.2.6.8 and 6.1.1.4'
N N 0.0061 0.0033 'International Tables Vol C Tables 4.2.6.8 and 6.1.1.4'
O O 0.0106 0.0060 'International Tables Vol C Tables 4.2.6.8 and 6.1.1.4'
C C 0.0033 0.0016 'International Tables Vol C Tables 4.2.6.8 and 6.1.1.4'
H H 0.0000 0.0000 'International Tables Vol C Tables 4.2.6.8 and 6.1.1.4'

loop_
_geom_angle_atom_site_label_1
_geom_angle_atom_site_label_2
_geom_angle_atom_site_label_3
_geom_angle
N1 Mg1 N2 93.60(6)
N1 Mg1 C35 113.65(6)
N2 Mg1 C35 137.77(6)
O1 Mg1 N1 104.89(5)
O1 Mg1 N2 103.26(5)
O1 Mg1 C35 100.13(6)
C1 N1 Mg1 120.53(11)
C1 N1 C6 120.22(14)
C6 N1 Mg1 119.23(10)
C3 N2 Mg1 117.69(11)
C3 N2 C18 117.06(13)
C18 N2 Mg1 125.00(11)
C30 O1 Mg1 123.85(10)
C33 O1 Mg1 127.03(11)
C33 O1 C30 108.79(12)
C42 O2 C35 108.12(13)
N1 C1 C2 123.09(15)
N1 C1 C4 121.18(15)
C2 C1 C4 115.72(15)
C1 C2 H2 115.1
C3 C2 C1 129.71(15)
C3 C2 H2 115.1
N2 C3 C2 125.38(15)
N2 C3 C5 119.24(15)
C2 C3 C5 115.35(15)
C1 C4 H4A 109.5
C1 C4 H4B 109.5
C1 C4 H4C 109.5
C1 C4 H4D 109.5
C1 C4 H4E 109.5
C1 C4 H4F 109.5
H4A C4 H4B 109.5
H4A C4 H4C 109.5
H4A C4 H4D 141.1
H4A C4 H4E 56.3
H4A C4 H4F 56.3
H4B C4 H4C 109.5
H4B C4 H4D 56.3
H4B C4 H4E 141.1
H4B C4 H4F 56.3
H4C C4 H4D 56.3
H4C C4 H4E 56.3
H4C C4 H4F 141.1
H4D C4 H4E 109.5
H4D C4 H4F 109.5
H4E C4 H4F 109.5
C3 C5 H5A 109.5
C3 C5 H5B 109.5
C3 C5 H5C 109.5
H5A C5 H5B 109.5
H5A C5 H5C 109.5
H5B C5 H5C 109.5
C7 C6 N1 121.40(14)
C7 C6 C11 120.72(15)
C11 C6 N1 117.67(14)
C6 C7 C12 123.31(14)
C8 C7 C6 118.65(15)
C8 C7 C12 118.01(15)
C7 C8 H8 119.5
C9 C8 C7 120.92(17)
C9 C8 H8 119.5
C8 C9 H9 120.0
C10 C9 C8 119.95(16)
C10 C9 H9 120.0
C9 C10 H10 119.3
C9 C10 C11 121.42(16)
C11 C10 H10 119.3
C6 C11 C15 121.53(15)
C10 C11 C6 118.34(16)
C10 C11 C15 120.12(15)
C7 C12 H12 108.2
C7 C12 C13 111.91(15)
C7 C12 C14 110.34(15)
C13 C12 H12 108.2
C14 C12 H12 108.2
C14 C12 C13 109.87(16)
C12 C13 H13A 109.5
C12 C13 H13B 109.5
C12 C13 H13C 109.5
H13A C13 H13B 109.5
H13A C13 H13C 109.5
H13B C13 H13C 109.5
C12 C14 H14A 109.5
C12 C14 H14B 109.5
C12 C14 H14C 109.5
H14A C14 H14B 109.5
H14A C14 H14C 109.5
H14B C14 H14C 109.5
C11 C15 H15 107.6
C11 C15 C16 112.92(17)
C11 C15 C17 110.39(17)
C16 C15 H15 107.6
C17 C15 H15 107.6
C17 C15 C16 110.39(18)
C15 C16 H16A 109.5
C15 C16 H16B 109.5
C15 C16 H16C 109.5
H16A C16 H16B 109.5
H16A C16 H16C 109.5
H16B C16 H16C 109.5
C15 C17 H17A 109.5
C15 C17 H17B 109.5
C15 C17 H17C 109.5
H17A C17 H17B 109.5
H17A C17 H17C 109.5
H17B C17 H17C 109.5
C19 C18 N2 118.65(15)
C23 C18 N2 121.16(14)
C23 C18 C19 120.19(15)
C18 C19 C24 121.06(15)
C20 C19 C18 118.44(16)
C20 C19 C24 120.49(15)
C19 C20 H20 119.2
C21 C20 C19 121.62(16)
C21 C20 H20 119.2
C20 C21 H21 120.3
C20 C21 C22 119.43(17)
C22 C21 H21 120.3
C21 C22 H22 119.3
C21 C22 C23 121.30(17)
C23 C22 H22 119.3
C18 C23 C27 122.08(15)
C22 C23 C18 118.83(15)
C22 C23 C27 119.07(16)
C19 C24 H24 107.0
C19 C24 H24A 107.7
C19 C24 C25 113.00(16)
C19 C24 C26 112.80(17)
C19 C24 C25A 110.6(4)
C25 C24 H24 106.8
C25 C24 C26 109.71(19)
C26 C24 H24 107.2
C25A C24 H24A 108.2
C26A C24 C19 108.9(5)
C26A C24 H24A 107.0
C26A C24 C25A 114.2(6)
C24 C25 H25A 109.5
C24 C25 H25B 109.5
C24 C25 H25C 109.5
H25A C25 H25B 109.5
H25A C25 H25C 109.5
H25B C25 H25C 109.5
C24 C26 H26A 109.5
C24 C26 H26B 109.5
C24 C26 H26C 109.5
H26A C26 H26B 109.5
H26A C26 H26C 109.5
H26B C26 H26C 109.5
C23 C27 H27 107.9
C23 C27 C28 113.19(15)
C23 C27 C29 109.50(15)
C28 C27 H27 107.9
C28 C27 C29 110.40(17)
C29 C27 H27 107.9
C27 C28 H28A 109.5
C27 C28 H28B 109.5
C27 C28 H28C 109.5
H28A C28 H28B 109.5
H28A C28 H28C 109.5
H28B C28 H28C 109.5
C27 C29 H29A 109.5
C27 C29 H29B 109.5
C27 C29 H29C 109.5
H29A C29 H29B 109.5
H29A C29 H29C 109.5
H29B C29 H29C 109.5
O1 C30 H30A 110.4
O1 C30 H30B 110.4
O1 C30 C31 106.48(14)
H30A C30 H30B 108.6
C31 C30 H30A 110.4
C31 C30 H30B 110.4
C30 C31 H31A 110.9
C30 C31 H31B 110.9
C30 C31 C32 104.51(15)
H31A C31 H31B 108.9
C32 C31 H31A 110.9
C32 C31 H31B 110.9
C31 C32 H32A 111.2
C31 C32 H32B 111.2
H32A C32 H32B 109.1
C33 C32 C31 102.66(15)
C33 C32 H32A 111.2
C33 C32 H32B 111.2
O1 C33 C32 104.85(14)
O1 C33 H33A 110.8
O1 C33 H33B 110.8
C32 C33 H33A 110.8
C32 C33 H33B 110.8
H33A C33 H33B 108.9
O2 C35 Mg1 120.68(11)
C36 C35 Mg1 131.05(13)
C36 C35 O2 106.75(14)
C35 C36 H36 125.1
C35 C36 C37 109.87(16)
C37 C36 H36 125.1
C38 C37 C36 136.33(17)
C42 C37 C36 105.27(15)
C42 C37 C38 118.39(16)
C37 C38 H38 120.4
C39 C38 C37 119.11(17)
C39 C38 H38 120.4
C38 C39 H39 119.5
C38 C39 C40 120.99(16)
C40 C39 H39 119.5
C39 C40 H40 119.5
C41 C40 C39 121.02(17)
C41 C40 H40 119.5
C40 C41 H41 121.5
C40 C41 C42 117.07(17)
C42 C41 H41 121.5
O2 C42 C37 109.98(15)
O2 C42 C41 126.60(15)
C41 C42 C37 123.39(16)
C24 C25A H25D 109.5
C24 C25A H25E 109.5
C24 C25A H25F 109.5
H25D C25A H25E 109.5
H25D C25A H25F 109.5
H25E C25A H25F 109.5
C24 C26A H26D 109.5
C24 C26A H26E 109.5
C24 C26A H26F 109.5
H26D C26A H26E 109.5
H26D C26A H26F 109.5
H26E C26A H26F 109.5

loop_
_geom_bond_atom_site_label_1
_geom_bond_atom_site_label_2
_geom_bond_distance
Mg1 N1 2.0573(15)
Mg1 N2 2.0615(14)
Mg1 O1 2.0282(12)
Mg1 C35 2.1347(18)
N1 C1 1.324(2)
N1 C6 1.443(2)
N2 C3 1.341(2)
N2 C18 1.447(2)
O1 C30 1.461(2)
O1 C33 1.4517(19)
O2 C35 1.434(2)
O2 C42 1.3718(19)
C1 C2 1.414(2)
C1 C4 1.514(2)
C2 H2 0.9500
C2 C3 1.409(2)
C3 C5 1.521(2)
C4 H4A 0.9800
C4 H4B 0.9800
C4 H4C 0.9800
C4 H4D 0.9800
C4 H4E 0.9800
C4 H4F 0.9800
C5 H5A 0.9800
C5 H5B 0.9800
C5 H5C 0.9800
C6 C7 1.401(2)
C6 C11 1.410(2)
C7 C8 1.398(2)
C7 C12 1.521(2)
C8 H8 0.9500
C8 C9 1.383(3)
C9 H9 0.9500
C9 C10 1.375(3)
C10 H10 0.9500
C10 C11 1.394(2)
C11 C15 1.517(2)
C12 H12 1.0000
C12 C13 1.540(3)
C12 C14 1.529(3)
C13 H13A 0.9800
C13 H13B 0.9800
C13 H13C 0.9800
C14 H14A 0.9800
C14 H14B 0.9800
C14 H14C 0.9800
C15 H15 1.0000
C15 C16 1.525(3)
C15 C17 1.523(3)
C16 H16A 0.9800
C16 H16B 0.9800
C16 H16C 0.9800
C17 H17A 0.9800
C17 H17B 0.9800
C17 H17C 0.9800
C18 C19 1.412(2)
C18 C23 1.406(2)
C19 C20 1.396(2)
C19 C24 1.524(2)
C20 H20 0.9500
C20 C21 1.380(3)
C21 H21 0.9500
C21 C22 1.381(2)
C22 H22 0.9500
C22 C23 1.398(2)
C23 C27 1.519(2)
C24 H24 0.9973
C24 H24A 1.0000
C24 C25 1.530(3)
C24 C26 1.543(3)
C24 C25A 1.537(10)
C24 C26A 1.485(10)
C25 H25A 0.9800
C25 H25B 0.9800
C25 H25C 0.9800
C26 H26A 0.9800
C26 H26B 0.9800
C26 H26C 0.9800
C27 H27 1.0000
C27 C28 1.528(2)
C27 C29 1.533(3)
C28 H28A 0.9800
C28 H28B 0.9800
C28 H28C 0.9800
C29 H29A 0.9800
C29 H29B 0.9800
C29 H29C 0.9800
C30 H30A 0.9900
C30 H30B 0.9900
C30 C31 1.513(2)
C31 H31A 0.9900
C31 H31B 0.9900
C31 C32 1.532(3)
C32 H32A 0.9900
C32 H32B 0.9900
C32 C33 1.501(2)
C33 H33A 0.9900
C33 H33B 0.9900
C35 C36 1.365(2)
C36 H36 0.9500
C36 C37 1.439(2)
C37 C38 1.397(2)
C37 C42 1.396(2)
C38 H38 0.9500
C38 C39 1.389(3)
C39 H39 0.9500
C39 C40 1.397(3)
C40 H40 0.9500
C40 C41 1.385(2)
C41 H41 0.9500
C41 C42 1.388(2)
C25A H25D 0.9800
C25A H25E 0.9800
C25A H25F 0.9800
C26A H26D 0.9800
C26A H26E 0.9800
C26A H26F 0.9800

loop_
_geom_torsion_atom_site_label_1
_geom_torsion_atom_site_label_2
_geom_torsion_atom_site_label_3
_geom_torsion_atom_site_label_4
_geom_torsion
Mg1 N1 C1 C2 -12.4(2)
Mg1 N1 C1 C4 168.70(12)
Mg1 N1 C6 C7 -89.91(17)
Mg1 N1 C6 C11 84.89(17)
Mg1 N2 C3 C2 15.5(2)
Mg1 N2 C3 C5 -166.54(11)
Mg1 N2 C18 C19 -90.13(17)
Mg1 N2 C18 C23 89.44(17)
Mg1 O1 C30 C31 165.52(12)
Mg1 O1 C33 C32 -145.51(12)
Mg1 C35 C36 C37 165.51(12)
N1 C1 C2 C3 -14.5(3)
N1 C6 C7 C8 174.47(16)
N1 C6 C7 C12 -3.6(3)
N1 C6 C11 C10 -175.02(16)
N1 C6 C11 C15 6.2(2)
N2 C18 C19 C20 -175.73(15)
N2 C18 C19 C24 5.3(2)
N2 C18 C23 C22 177.01(15)
N2 C18 C23 C27 -4.7(2)
O1 C30 C31 C32 -14.3(2)
O2 C35 C36 C37 -0.10(18)
C1 N1 C6 C7 88.5(2)
C1 N1 C6 C11 -96.66(18)
C1 C2 C3 N2 12.6(3)
C1 C2 C3 C5 -165.52(17)
C3 N2 C18 C19 95.75(17)
C3 N2 C18 C23 -84.7(2)
C4 C1 C2 C3 164.42(17)
C6 N1 C1 C2 169.17(15)
C6 N1 C1 C4 -9.7(2)
C6 C7 C8 C9 0.5(3)
C6 C7 C12 C13 -120.50(19)
C6 C7 C12 C14 116.83(19)
C6 C11 C15 C16 -140.65(19)
C6 C11 C15 C17 95.2(2)
C7 C6 C11 C10 -0.2(3)
C7 C6 C11 C15 -178.95(17)
C7 C8 C9 C10 -0.5(3)
C8 C7 C12 C13 61.4(2)
C8 C7 C12 C14 -61.3(2)
C8 C9 C10 C11 0.2(3)
C9 C10 C11 C6 0.2(3)
C9 C10 C11 C15 178.98(18)
C10 C11 C15 C16 40.6(3)
C10 C11 C15 C17 -83.5(2)
C11 C6 C7 C8 -0.2(3)
C11 C6 C7 C12 -178.28(16)
C12 C7 C8 C9 178.75(18)
C18 N2 C3 C2 -169.99(15)
C18 N2 C3 C5 8.0(2)
C18 C19 C20 C21 -2.2(3)
C18 C19 C24 C25 -82.1(2)
C18 C19 C24 C26 152.76(19)
C18 C19 C24 C25A -125.2(5)
C18 C19 C24 C26A 108.6(5)
C18 C23 C27 C28 133.41(19)
C18 C23 C27 C29 -102.9(2)
C19 C18 C23 C22 -3.4(2)
C19 C18 C23 C27 174.91(15)
C19 C20 C21 C22 -1.5(3)
C20 C19 C24 C25 99.0(2)
C20 C19 C24 C26 -26.1(3)
C20 C19 C24 C25A 55.9(5)
C20 C19 C24 C26A -70.3(5)
C20 C21 C22 C23 2.8(3)
C21 C22 C23 C18 -0.4(3)
C21 C22 C23 C27 -178.76(16)
C22 C23 C27 C28 -48.3(2)
C22 C23 C27 C29 75.4(2)
C23 C18 C19 C20 4.7(2)
C23 C18 C19 C24 -174.23(16)
C24 C19 C20 C21 176.68(17)
C30 O1 C33 C32 28.03(19)
C30 C31 C32 C33 30.5(2)
C31 C32 C33 O1 -35.80(18)
C33 O1 C30 C31 -8.27(19)
C35 O2 C42 C37 -0.05(17)
C35 O2 C42 C41 -178.38(15)
C35 C36 C37 C38 179.13(19)
C35 C36 C37 C42 0.07(18)
C36 C37 C38 C39 -179.58(18)
C36 C37 C42 O2 -0.01(17)
C36 C37 C42 C41 178.38(15)
C37 C38 C39 C40 1.5(3)
C38 C37 C42 O2 -179.27(14)
C38 C37 C42 C41 -0.9(2)
C38 C39 C40 C41 -1.0(3)
C39 C40 C41 C42 -0.4(2)
C40 C41 C42 O2 179.51(15)
C40 C41 C42 C37 1.4(2)
C42 O2 C35 Mg1 -167.32(11)
C42 O2 C35 C36 0.09(17)
C42 C37 C38 C39 -0.6(2)
